data_7151254
loop_
_publ_author_name
'Maxwell, Vanessa L.'
'Evinson, Emma L.'
'Emmerson, Daniel P. G.'
'Jenkins, Paul R.'

_publ_section_title
;
 Synthesis, glycosidase activity and X-ray crystallography of
 3-amino-sugars.
;
_journal_issue 14
_journal_name_full 'Organic &amp; biomolecular chemistry'
_journal_page_first 2724
_journal_page_last 2732
_journal_paper_doi 10.1039/b605916c
_journal_volume 4
_journal_year 2006
_chemical_formula_sum 'C13 H26 N2 O6'
_chemical_formula_weight 306.36
_chemical_name_systematic
;
?
;
_space_group_IT_number 18
_symmetry_cell_setting orthorhombic
_symmetry_space_group_name_Hall 'P 2 2ab'
_symmetry_space_group_name_H-M 'P 21 21 2'
_atom_sites_solution_hydrogens geom
_atom_sites_solution_primary direct
_atom_sites_solution_secondary difmap
_audit_creation_method SHELXL-97
_cell_angle_alpha 90.00
_cell_angle_beta 90.00
_cell_angle_gamma 90.00
_cell_formula_units_Z 4
_cell_length_a 10.2890(1)
_cell_length_b 20.1092(2)
_cell_length_c 7.4282(4)
_cell_measurement_reflns_used 8236
_cell_measurement_temperature 120(2)
_cell_measurement_theta_max 27.48
_cell_measurement_theta_min 2.91
_cell_volume 1536.92(9)
_computing_cell_refinement 'Bruker XSCANS'
_computing_data_collection 'Bruker XSCANS'
_computing_data_reduction 'Bruker SHELXTL'
_computing_molecular_graphics 'Bruker SHELXTL'
_computing_publication_material 'Bruker SHELXTL'
_computing_structure_refinement 'SHELXL-97 (Sheldrick, 1997)'
_computing_structure_solution 'SHELXS-97 (Sheldrick, 1990)'
_diffrn_ambient_temperature 120(2)
_diffrn_measured_fraction_theta_full 0.997
_diffrn_measured_fraction_theta_max 0.997
_diffrn_measurement_device_type 'Bruker P4'
_diffrn_measurement_method '\w scans'
_diffrn_radiation_monochromator graphite
_diffrn_radiation_source 'fine-focus sealed tube'
_diffrn_radiation_type MoK\a
_diffrn_radiation_wavelength 0.71073
_diffrn_reflns_av_R_equivalents 0.0470
_diffrn_reflns_av_sigmaI/netI 0.0321
_diffrn_reflns_limit_h_max 9
_diffrn_reflns_limit_h_min -12
_diffrn_reflns_limit_k_max 23
_diffrn_reflns_limit_k_min -23
_diffrn_reflns_limit_l_max 8
_diffrn_reflns_limit_l_min -8
_diffrn_reflns_number 12656
_diffrn_reflns_theta_full 24.99
_diffrn_reflns_theta_max 24.99
_diffrn_reflns_theta_min 2.92
_exptl_absorpt_coefficient_mu 0.104
_exptl_absorpt_correction_T_max 1.00
_exptl_absorpt_correction_T_min 0.917
_exptl_absorpt_correction_type empirical
_exptl_absorpt_process_details
;
absorption correction by SORTAV
;
_exptl_crystal_colour colourless
_exptl_crystal_density_diffrn 1.324
_exptl_crystal_density_method 'not measured'
_exptl_crystal_description plate
_exptl_crystal_F_000 664
_exptl_crystal_size_max 0.30
_exptl_crystal_size_mid 0.15
_exptl_crystal_size_min 0.075
_refine_diff_density_max 0.185
_refine_diff_density_min -0.199
_refine_diff_density_rms 0.046
_refine_ls_abs_structure_details 'Flack H D (1983), Acta Cryst. A39, 876-881'
_refine_ls_abs_structure_Flack 0.2(9)
_refine_ls_extinction_method none
_refine_ls_goodness_of_fit_ref 1.041
_refine_ls_hydrogen_treatment constr
_refine_ls_matrix_type full
_refine_ls_number_parameters 191
_refine_ls_number_reflns 2690
_refine_ls_number_restraints 0
_refine_ls_restrained_S_all 1.041
_refine_ls_R_factor_all 0.0346
_refine_ls_R_factor_gt 0.0324
_refine_ls_shift/su_max 0.001
_refine_ls_shift/su_mean 0.000
_refine_ls_structure_factor_coef Fsqd
_refine_ls_weighting_details 'calc w=1/[\s^2^(Fo^2^)+(0.0412P)^2^+0.4011P] where P=(Fo^2^+2Fc^2^)/3'
_refine_ls_weighting_scheme calc
_refine_ls_wR_factor_gt 0.0775
_refine_ls_wR_factor_ref 0.0792
_reflns_number_gt 2576
_reflns_number_total 2690
_reflns_threshold_expression >2sigma(I)
_cod_data_source_file b605916c.txt
_cod_data_source_block 02189
_cod_depositor_comments
;
The following automatic conversions were performed:
'_symmetry_cell_setting' value 'Orthorhombic' changed to 'orthorhombic'
according to '/home/saulius/struct/CIF-dictionaries/cif_core.dic'
dictionary named 'cif_core.dic' version 2.4.1 from 2010-06-29.

Automatic conversion script
Id: cif_fix_enum 1527 2010-12-29 10:47:43Z saulius 

The following automatic conversions were performed:

'_refine_ls_hydrogen_treatment' value 'constrained' was replaced with
the value 'constr' as specified in the replacement file
'src/cod-tools/trunk/data/replacement-values/replacement_values.lst'.

Automatic conversion script
Id: cif_fix_values 5376 2017-05-30 11:51:03Z andrius 
;
_cod_original_sg_symbol_H-M P2(1)2(1)2
_cod_database_code 7151254

loop_
_symmetry_equiv_pos_as_xyz
'x, y, z'
'-x, -y, z'
'-x+1/2, y+1/2, -z'
'x+1/2, -y+1/2, -z'

loop_
_atom_site_label
_atom_site_type_symbol
_atom_site_fract_x
_atom_site_fract_y
_atom_site_fract_z
_atom_site_U_iso_or_equiv
_atom_site_adp_type
_atom_site_occupancy
_atom_site_symmetry_multiplicity
_atom_site_calc_flag
_atom_site_refinement_flags
_atom_site_disorder_assembly
_atom_site_disorder_group
O1 O 0.72153(10) 0.72023(5) 0.41789(15) 0.0145(3) Uani 1 1 d . . .
O2 O 0.52756(12) 0.76686(5) 0.66705(16) 0.0204(3) Uani 1 1 d . . .
H2 H 0.4503 0.7737 0.6870 0.031 Uiso 1 1 calc R . .
O3 O 0.42808(11) 0.68132(6) 0.15195(16) 0.0198(3) Uani 1 1 d . . .
H3 H 0.3916 0.6468 0.1815 0.030 Uiso 1 1 calc R . .
O4 O 0.82970(11) 0.72262(6) 0.07522(16) 0.0221(3) Uani 1 1 d . . .
H4 H 0.8537 0.7440 -0.0128 0.033 Uiso 1 1 calc R . .
O5 O 0.17545(13) 0.50641(6) -0.09862(17) 0.0299(3) Uani 1 1 d . . .
O1' O 0.72226(11) 0.62269(5) 0.59212(15) 0.0165(3) Uani 1 1 d . . .
N1 N 0.46102(13) 0.60086(6) 0.45556(18) 0.0152(3) Uani 1 1 d . . .
H1A H 0.5249 0.5859 0.4936 0.018 Uiso 1 1 d R . .
N2 N 0.24364(13) 0.56977(6) 0.23443(19) 0.0158(3) Uani 1 1 d . . .
C1 C 0.69052(15) 0.69116(8) 0.5865(2) 0.0146(3) Uani 1 1 d . . .
H1 H 0.7408 0.7140 0.6799 0.018 Uiso 1 1 calc R . .
C1' C 0.85954(17) 0.61100(9) 0.5864(3) 0.0260(4) Uani 1 1 d . . .
H1'1 H 0.9008 0.6345 0.6833 0.039 Uiso 1 1 calc R . .
H1'2 H 0.8937 0.6265 0.4736 0.039 Uiso 1 1 calc R . .
H1'3 H 0.8761 0.5642 0.5983 0.039 Uiso 1 1 calc R . .
C2 C 0.54720(15) 0.69802(8) 0.6317(2) 0.0154(4) Uani 1 1 d . . .
H2A H 0.5278 0.6723 0.7405 0.018 Uiso 1 1 calc R . .
C3 C 0.46062(16) 0.67372(7) 0.4769(2) 0.0148(4) Uani 1 1 d . . .
H3A H 0.3712 0.6879 0.5016 0.018 Uiso 1 1 calc R . .
C4 C 0.50374(16) 0.70561(8) 0.2995(2) 0.0148(3) Uani 1 1 d . . .
H4A H 0.4888 0.7536 0.3089 0.018 Uiso 1 1 calc R . .
C5 C 0.64872(16) 0.69478(8) 0.2666(2) 0.0137(3) Uani 1 1 d . . .
H5 H 0.6669 0.6473 0.2497 0.016 Uiso 1 1 calc R . .
C6 C 0.69449(16) 0.73385(9) 0.1048(2) 0.0196(4) Uani 1 1 d . . .
H6A H 0.6457 0.7203 -0.0007 0.024 Uiso 1 1 calc R . .
H6B H 0.6792 0.7809 0.1246 0.024 Uiso 1 1 calc R . .
C7 C 0.34874(17) 0.56793(8) 0.5368(2) 0.0177(4) Uani 1 1 d . . .
H7A H 0.3367 0.5844 0.6584 0.021 Uiso 1 1 calc R . .
H7B H 0.3651 0.5205 0.5438 0.021 Uiso 1 1 calc R . .
C8 C 0.22528(16) 0.58008(8) 0.4285(2) 0.0175(4) Uani 1 1 d . . .
H8A H 0.1578 0.5503 0.4712 0.021 Uiso 1 1 calc R . .
H8B H 0.1961 0.6253 0.4489 0.021 Uiso 1 1 calc R . .
C9 C 0.12055(17) 0.58433(9) 0.1413(2) 0.0206(4) Uani 1 1 d . . .
H9A H 0.0961 0.6302 0.1627 0.025 Uiso 1 1 calc R . .
H9B H 0.0523 0.5560 0.1888 0.025 Uiso 1 1 calc R . .
C10 C 0.1347(2) 0.57256(9) -0.0586(3) 0.0281(4) Uani 1 1 d . . .
H10C H 0.0520 0.5810 -0.1170 0.034 Uiso 1 1 calc R . .
H10D H 0.1976 0.6037 -0.1070 0.034 Uiso 1 1 calc R . .
C9' C 0.28284(18) 0.50126(9) 0.1926(2) 0.0209(4) Uani 1 1 d . . .
H9'1 H 0.2186 0.4705 0.2392 0.025 Uiso 1 1 calc R . .
H9'2 H 0.3654 0.4916 0.2499 0.025 Uiso 1 1 calc R . .
C10' C 0.29532(19) 0.49240(10) -0.0090(2) 0.0264(4) Uani 1 1 d . . .
H10A H 0.3624 0.5219 -0.0543 0.032 Uiso 1 1 calc R . .
H10B H 0.3214 0.4471 -0.0351 0.032 Uiso 1 1 calc R . .

loop_
_atom_site_aniso_label
_atom_site_aniso_U_11
_atom_site_aniso_U_22
_atom_site_aniso_U_33
_atom_site_aniso_U_23
_atom_site_aniso_U_13
_atom_site_aniso_U_12
O1 0.0144(6) 0.0162(6) 0.0130(6) 0.0018(4) -0.0019(5) -0.0030(4)
O2 0.0187(6) 0.0153(6) 0.0271(6) -0.0059(5) 0.0030(5) -0.0008(5)
O3 0.0184(6) 0.0219(6) 0.0190(6) 0.0052(5) -0.0076(5) -0.0051(5)
O4 0.0179(6) 0.0314(7) 0.0169(6) 0.0073(5) 0.0037(5) -0.0031(5)
O5 0.0367(8) 0.0258(7) 0.0272(7) -0.0086(6) -0.0109(6) 0.0055(6)
O1' 0.0136(6) 0.0157(6) 0.0201(6) 0.0031(5) -0.0027(5) 0.0005(4)
N1 0.0128(7) 0.0141(7) 0.0188(7) 0.0005(6) -0.0015(6) 0.0008(5)
N2 0.0153(7) 0.0141(7) 0.0179(7) -0.0014(5) -0.0021(6) 0.0002(6)
C1 0.0189(9) 0.0144(8) 0.0105(8) 0.0012(6) -0.0020(7) -0.0014(6)
C1' 0.0163(9) 0.0207(9) 0.0408(11) 0.0081(8) -0.0049(9) 0.0028(7)
C2 0.0177(9) 0.0132(8) 0.0151(8) -0.0006(6) 0.0012(7) -0.0003(6)
C3 0.0124(8) 0.0136(8) 0.0185(8) -0.0012(6) -0.0002(7) -0.0004(6)
C4 0.0133(8) 0.0136(7) 0.0173(8) 0.0010(6) -0.0045(7) 0.0003(6)
C5 0.0153(8) 0.0135(8) 0.0124(8) -0.0002(6) -0.0046(7) -0.0007(7)
C6 0.0159(8) 0.0249(9) 0.0180(9) 0.0048(7) -0.0023(7) -0.0005(7)
C7 0.0205(9) 0.0143(8) 0.0183(9) 0.0018(7) 0.0005(7) -0.0041(7)
C8 0.0158(8) 0.0163(8) 0.0203(9) 0.0003(7) 0.0048(7) -0.0040(7)
C9 0.0154(9) 0.0197(8) 0.0266(9) -0.0027(7) -0.0034(7) 0.0019(7)
C10 0.0322(10) 0.0250(9) 0.0271(10) -0.0044(8) -0.0105(9) 0.0078(8)
C9' 0.0215(9) 0.0177(8) 0.0234(9) -0.0015(8) -0.0001(7) 0.0038(7)
C10' 0.0322(11) 0.0235(9) 0.0233(9) -0.0030(8) -0.0021(8) 0.0089(8)

loop_
_atom_type_symbol
_atom_type_description
_atom_type_scat_dispersion_real
_atom_type_scat_dispersion_imag
_atom_type_scat_source
C C 0.0033 0.0016 'International Tables Vol C Tables 4.2.6.8 and 6.1.1.4'
H H 0.0000 0.0000 'International Tables Vol C Tables 4.2.6.8 and 6.1.1.4'
N N 0.0061 0.0033 'International Tables Vol C Tables 4.2.6.8 and 6.1.1.4'
O O 0.0106 0.0060 'International Tables Vol C Tables 4.2.6.8 and 6.1.1.4'

loop_
_geom_angle_atom_site_label_1
_geom_angle_atom_site_label_2
_geom_angle_atom_site_label_3
_geom_angle
_geom_angle_site_symmetry_1
_geom_angle_site_symmetry_3
_geom_angle_publ_flag
C1 O1 C5 115.12(11) . . ?
C10 O5 C10' 109.91(14) . . ?
C1 O1' C1' 112.71(12) . . ?
C7 N1 C3 113.81(13) . . ?
C8 N2 C9' 112.06(13) . . ?
C8 N2 C9 108.80(13) . . ?
C9' N2 C9 108.86(13) . . ?
O1' C1 O1 112.03(13) . . ?
O1' C1 C2 107.81(12) . . ?
O1 C1 C2 112.09(13) . . ?
O2 C2 C1 105.49(13) . . ?
O2 C2 C3 111.45(13) . . ?
C1 C2 C3 111.66(13) . . ?
N1 C3 C4 108.85(13) . . ?
N1 C3 C2 113.30(13) . . ?
C4 C3 C2 110.08(13) . . ?
O3 C4 C5 111.12(13) . . ?
O3 C4 C3 111.02(13) . . ?
C5 C4 C3 111.17(13) . . ?
O1 C5 C6 105.84(12) . . ?
O1 C5 C4 109.35(12) . . ?
C6 C5 C4 110.96(13) . . ?
O4 C6 C5 110.15(13) . . ?
N1 C7 C8 111.59(13) . . ?
N2 C8 C7 112.87(14) . . ?
N2 C9 C10 110.35(15) . . ?
O5 C10 C9 112.30(15) . . ?
N2 C9' C10' 110.07(14) . . ?
O5 C10' C9' 111.36(15) . . ?

loop_
_geom_bond_atom_site_label_1
_geom_bond_atom_site_label_2
_geom_bond_distance
_geom_bond_site_symmetry_2
_geom_bond_publ_flag
O1 C1 1.419(2) . ?
O1 C5 1.4446(19) . ?
O2 C2 1.4234(19) . ?
O3 C4 1.4302(19) . ?
O4 C6 1.426(2) . ?
O5 C10 1.426(2) . ?
O5 C10' 1.430(2) . ?
O1' C1 1.4156(18) . ?
O1' C1' 1.433(2) . ?
N1 C7 1.462(2) . ?
N1 C3 1.4736(19) . ?
N2 C8 1.469(2) . ?
N2 C9' 1.469(2) . ?
N2 C9 1.472(2) . ?
C1 C2 1.519(2) . ?
C2 C3 1.535(2) . ?
C3 C4 1.531(2) . ?
C4 C5 1.527(2) . ?
C5 C6 1.511(2) . ?
C7 C8 1.523(2) . ?
C9 C10 1.511(3) . ?
C9' C10' 1.513(2) . ?

loop_
_cod_related_entry_id
_cod_related_entry_database
_cod_related_entry_code
1 ChemSpider 9819928
